data_7052581
loop_
_publ_author_name
'Massoud, Alshima'a A.'
'Gohar, Yousry M.'
'Langer, Vratislav'
'Lincoln, Per'
'Svensson, Frida R.'
'J\"anis, Janne'
'G\%ardebjer, Sofie T.'
'Haukka, Matti'
'Jonsson, Fabian'
'Aneheim, Emma'
'L\"owenhielm, Peter'
'Abu-Youssef, Morsy A. M.'
'\"Ohrstr\"om, Lars R.'

_publ_section_title
;
 Bis 4,5-diazafluoren-9-one silver(i) nitrate: synthesis, X-ray
 structures, solution chemistry, hydrogel loading, DNA coupling and
 anti-bacterial screening
;
_journal_issue 3
_journal_name_full 'New Journal of Chemistry'
_journal_page_first 640
_journal_paper_doi 10.1039/c0nj00697a
_journal_volume 35
_journal_year 2011
_chemical_formula_moiety 'C22 H12 Ag N4 O2, N O3, H2 O'
_chemical_formula_sum 'C22 H14 Ag N5 O6'
_chemical_formula_weight 552.25
_chemical_name_systematic
;
?
;
_space_group_IT_number 2
_symmetry_cell_setting triclinic
_symmetry_space_group_name_Hall '-P 1'
_symmetry_space_group_name_H-M 'P -1'
_atom_sites_solution_hydrogens geom
_atom_sites_solution_primary direct
_atom_sites_solution_secondary difmap
_audit_creation_method SHELXL-97
_cell_angle_alpha 65.156(3)
_cell_angle_beta 88.861(3)
_cell_angle_gamma 85.580(3)
_cell_formula_units_Z 2
_cell_length_a 7.4881(10)
_cell_length_b 11.3498(15)
_cell_length_c 13.2259(17)
_cell_measurement_reflns_used 2903
_cell_measurement_temperature 153(2)
_cell_measurement_theta_max 23.67
_cell_measurement_theta_min 3.11
_cell_volume 1016.9(2)
_computing_cell_refinement 'SAINT (Bruker, 2003)'
_computing_data_collection 'SMART (Bruker, 2003)'
_computing_data_reduction 'SAINT (Bruker, 2003) & SADABS (Sheldrick, 2003)'
_computing_molecular_graphics 'DIAMOND (Brandenburg, 2008)'
_computing_publication_material 'SHELXTL (Sheldrick, 2008)'
_computing_structure_refinement 'SHELXTL (Sheldrick, 2008)'
_computing_structure_solution 'SHELXTL (Sheldrick, 2008)'
_diffrn_ambient_temperature 153(2)
_diffrn_measured_fraction_theta_full 0.993
_diffrn_measured_fraction_theta_max 0.993
_diffrn_measurement_device_type 'Siemens CCD area detector'
_diffrn_measurement_method 'omega scans'
_diffrn_radiation_monochromator graphite
_diffrn_radiation_source 'fine-focus sealed tube'
_diffrn_radiation_type MoK\a
_diffrn_radiation_wavelength 0.71073
_diffrn_reflns_av_R_equivalents 0.0476
_diffrn_reflns_av_sigmaI/netI 0.0528
_diffrn_reflns_limit_h_max 9
_diffrn_reflns_limit_h_min -9
_diffrn_reflns_limit_k_max 14
_diffrn_reflns_limit_k_min -14
_diffrn_reflns_limit_l_max 16
_diffrn_reflns_limit_l_min -16
_diffrn_reflns_number 12668
_diffrn_reflns_theta_full 26.48
_diffrn_reflns_theta_max 26.48
_diffrn_reflns_theta_min 2.73
_diffrn_standards_decay_% 0
_diffrn_standards_number 0
_exptl_absorpt_coefficient_mu 1.045
_exptl_absorpt_correction_T_max 0.9594
_exptl_absorpt_correction_T_min 0.6338
_exptl_absorpt_correction_type multi-scan
_exptl_absorpt_process_details 'SADABS (Sheldrick, 2003)'
_exptl_crystal_colour colourless
_exptl_crystal_density_diffrn 1.804
_exptl_crystal_density_method 'not measured'
_exptl_crystal_description needle
_exptl_crystal_F_000 552
_exptl_crystal_size_max 0.48
_exptl_crystal_size_mid 0.05
_exptl_crystal_size_min 0.04
_refine_diff_density_max 1.227
_refine_diff_density_min -0.728
_refine_diff_density_rms 0.095
_refine_ls_extinction_method none
_refine_ls_goodness_of_fit_ref 0.999
_refine_ls_hydrogen_treatment mixed
_refine_ls_matrix_type full
_refine_ls_number_parameters 318
_refine_ls_number_reflns 4194
_refine_ls_number_restraints 6
_refine_ls_restrained_S_all 1.062
_refine_ls_R_factor_all 0.0729
_refine_ls_R_factor_gt 0.0434
_refine_ls_shift/su_max 0.000
_refine_ls_shift/su_mean 0.000
_refine_ls_structure_factor_coef Fsqd
_refine_ls_weighting_details 'calc w=1/[\s^2^(Fo^2^)+(0.0635P)^2^+0.2012P] where P=(Fo^2^+2Fc^2^)/3'
_refine_ls_weighting_scheme calc
_refine_ls_wR_factor_gt 0.1018
_refine_ls_wR_factor_ref 0.1156
_reflns_number_gt 2950
_reflns_number_total 4194
_reflns_threshold_expression >2sigma(I)
_cod_data_source_file C0NJ00697A.TXT
_cod_data_source_block 2
_cod_depositor_comments
;
The following automatic conversions were performed:
'_symmetry_cell_setting' value 'Triclinic' changed to 'triclinic'
according to '/home/saulius/struct/CIF-dictionaries/cif_core.dic'
dictionary named 'cif_core.dic' version 2.4.1 from 2010-06-29.

Automatic conversion script
Id: cif_fix_enum 1555 2011-01-17 13:19:09Z saulius 
;
_cod_database_code 7052581

loop_
_symmetry_equiv_pos_as_xyz
'x, y, z'
'-x, -y, -z'

loop_
_atom_site_label
_atom_site_type_symbol
_atom_site_fract_x
_atom_site_fract_y
_atom_site_fract_z
_atom_site_U_iso_or_equiv
_atom_site_adp_type
_atom_site_occupancy
_atom_site_symmetry_multiplicity
_atom_site_calc_flag
_atom_site_refinement_flags
_atom_site_disorder_assembly
_atom_site_disorder_group
AgA Ag 0.5000 0.5000 0.0000 0.04474(18) Uani 1 2 d S . .
O1A O 0.2715(4) 0.9812(3) -0.4675(3) 0.0428(8) Uani 1 1 d . . .
C1A C 0.4887(5) 0.7101(4) -0.4173(3) 0.0314(9) Uani 1 1 d . . .
H1A H 0.4847 0.7537 -0.4963 0.038 Uiso 1 1 calc R . .
C2A C 0.5748(5) 0.5862(4) -0.3613(4) 0.0329(9) Uani 1 1 d . . .
H2A H 0.6296 0.5428 -0.4030 0.039 Uiso 1 1 calc R . .
C3A C 0.5817(5) 0.5258(4) -0.2467(4) 0.0327(9) Uani 1 1 d . . .
H3A H 0.6441 0.4423 -0.2117 0.039 Uiso 1 1 calc R . .
N4A N 0.5036(4) 0.5799(3) -0.1814(3) 0.0286(7) Uani 1 1 d . . .
N5A N 0.2958(4) 0.7335(3) -0.0748(3) 0.0329(8) Uani 1 1 d . . .
C6A C 0.1974(6) 0.8192(5) -0.0459(4) 0.0387(10) Uani 1 1 d . . .
H6A H 0.1777 0.7964 0.0311 0.046 Uiso 1 1 calc R . .
C7A C 0.1234(6) 0.9392(4) -0.1229(4) 0.0391(10) Uani 1 1 d . . .
H7A H 0.0556 0.9960 -0.0981 0.047 Uiso 1 1 calc R . .
C8A C 0.1487(6) 0.9755(4) -0.2359(4) 0.0388(10) Uani 1 1 d . . .
H8A H 0.0984 1.0565 -0.2899 0.047 Uiso 1 1 calc R . .
C9A C 0.3065(5) 0.8936(4) -0.3769(3) 0.0312(9) Uani 1 1 d . . .
C10A C 0.4094(5) 0.7656(4) -0.3506(3) 0.0272(8) Uani 1 1 d . . .
C11A C 0.4183(5) 0.6976(4) -0.2360(3) 0.0263(8) Uani 1 1 d . . .
C12A C 0.2493(5) 0.8900(4) -0.2666(3) 0.0305(9) Uani 1 1 d . . .
C13A C 0.3186(5) 0.7725(4) -0.1833(3) 0.0265(8) Uani 1 1 d . . .
AgB Ag 0.0000 0.5000 0.0000 0.04992(18) Uani 1 2 d S . .
O1B O -0.2699(4) 0.6577(3) 0.3934(3) 0.0469(8) Uani 1 1 d . . .
C1B C -0.3432(5) 0.8029(4) 0.1331(4) 0.0364(10) Uani 1 1 d . . .
H1B H -0.4041 0.8579 0.1626 0.044 Uiso 1 1 calc R . .
C2B C -0.3396(6) 0.8359(4) 0.0192(4) 0.0427(11) Uani 1 1 d . . .
H2B H -0.3994 0.9155 -0.0310 0.051 Uiso 1 1 calc R . .
C3B C -0.2518(6) 0.7560(5) -0.0212(4) 0.0425(11) Uani 1 1 d . . .
H3B H -0.2508 0.7828 -0.0996 0.051 Uiso 1 1 calc R . .
N4B N -0.1651(5) 0.6397(3) 0.0445(3) 0.0341(8) Uani 1 1 d . . .
N5B N -0.0008(4) 0.3917(3) 0.2249(3) 0.0335(8) Uani 1 1 d . . .
C6B C 0.0548(5) 0.2889(4) 0.3202(4) 0.0395(11) Uani 1 1 d . . .
H6B H 0.1187 0.2166 0.3141 0.047 Uiso 1 1 calc R . .
C7B C 0.0249(6) 0.2823(4) 0.4248(4) 0.0402(11) Uani 1 1 d . . .
H7B H 0.0666 0.2064 0.4880 0.048 Uiso 1 1 calc R . .
C8B C -0.0653(5) 0.3851(4) 0.4398(4) 0.0364(10) Uani 1 1 d . . .
H8B H -0.0864 0.3827 0.5116 0.044 Uiso 1 1 calc R . .
C9B C -0.2238(5) 0.6171(4) 0.3249(3) 0.0319(9) Uani 1 1 d . . .
C10B C -0.2536(5) 0.6861(4) 0.2009(3) 0.0296(9) Uani 1 1 d . . .
C11B C -0.1693(5) 0.6094(4) 0.1527(3) 0.0272(8) Uani 1 1 d . . .
C12B C -0.1224(5) 0.4910(4) 0.3434(3) 0.0305(9) Uani 1 1 d . . .
C13B C -0.0887(5) 0.4885(4) 0.2409(3) 0.0268(8) Uani 1 1 d . . .
N1 N 0.2238(5) -0.2097(3) 0.2543(3) 0.0335(8) Uani 1 1 d . . .
O1 O 0.2825(8) -0.2330(5) 0.3458(4) 0.1089(16) Uani 1 1 d U . .
O2 O 0.2602(4) -0.1061(3) 0.1771(3) 0.0511(9) Uani 1 1 d . . .
O3 O 0.1374(5) -0.2890(3) 0.2411(3) 0.0583(10) Uani 1 1 d . . .
O11 O 0.3379(5) 0.0543(3) 0.2959(3) 0.0417(8) Uani 1 1 d . . .
H112 H 0.320(7) 0.021(5) 0.364(5) 0.056(17) Uiso 1 1 d . . .
H111 H 0.328(7) -0.010(5) 0.281(4) 0.052(16) Uiso 1 1 d . . .

loop_
_atom_site_aniso_label
_atom_site_aniso_U_11
_atom_site_aniso_U_22
_atom_site_aniso_U_33
_atom_site_aniso_U_23
_atom_site_aniso_U_13
_atom_site_aniso_U_12
AgA 0.0546(3) 0.0453(3) 0.0249(3) -0.0035(2) -0.0062(2) -0.0140(2)
O1A 0.052(2) 0.0373(17) 0.0305(16) -0.0070(14) -0.0027(14) 0.0065(15)
C1A 0.030(2) 0.040(2) 0.026(2) -0.0153(18) 0.0016(17) -0.0065(18)
C2A 0.029(2) 0.036(2) 0.037(2) -0.0193(19) 0.0050(18) -0.0021(18)
C3A 0.026(2) 0.031(2) 0.041(2) -0.0146(19) 0.0015(18) -0.0039(17)
N4A 0.0243(17) 0.0313(18) 0.0283(17) -0.0100(15) -0.0003(14) -0.0058(14)
N5A 0.0287(18) 0.043(2) 0.0286(19) -0.0157(16) 0.0018(14) -0.0069(15)
C6A 0.034(2) 0.056(3) 0.037(2) -0.029(2) 0.0073(19) -0.010(2)
C7A 0.029(2) 0.050(3) 0.049(3) -0.032(2) 0.0044(19) 0.000(2)
C8A 0.035(2) 0.037(2) 0.046(3) -0.020(2) -0.003(2) 0.0011(19)
C9A 0.029(2) 0.033(2) 0.030(2) -0.0111(19) -0.0019(17) -0.0015(17)
C10A 0.027(2) 0.031(2) 0.0244(19) -0.0114(16) 0.0016(16) -0.0066(17)
C11A 0.024(2) 0.027(2) 0.027(2) -0.0102(16) 0.0000(15) -0.0041(16)
C12A 0.027(2) 0.034(2) 0.032(2) -0.0148(18) 0.0013(17) -0.0046(17)
C13A 0.0203(19) 0.035(2) 0.027(2) -0.0145(17) 0.0007(15) -0.0075(16)
AgB 0.0558(4) 0.0611(4) 0.0479(3) -0.0381(3) 0.0074(2) -0.0024(3)
O1B 0.049(2) 0.056(2) 0.0414(18) -0.0287(16) 0.0086(15) 0.0058(16)
C1B 0.027(2) 0.032(2) 0.047(3) -0.013(2) 0.0021(19) -0.0028(18)
C2B 0.029(2) 0.033(2) 0.050(3) -0.001(2) -0.008(2) -0.0013(19)
C3B 0.038(3) 0.045(3) 0.035(2) -0.007(2) -0.001(2) -0.013(2)
N4B 0.034(2) 0.040(2) 0.0305(19) -0.0151(16) 0.0002(15) -0.0112(16)
N5B 0.0250(18) 0.033(2) 0.049(2) -0.0236(18) -0.0009(16) -0.0006(15)
C6B 0.025(2) 0.032(2) 0.065(3) -0.024(2) -0.007(2) 0.0022(18)
C7B 0.029(2) 0.032(2) 0.051(3) -0.009(2) -0.008(2) -0.0009(19)
C8B 0.030(2) 0.035(2) 0.038(2) -0.0094(19) -0.0014(18) -0.0045(18)
C9B 0.024(2) 0.035(2) 0.039(2) -0.0174(19) 0.0061(17) -0.0056(17)
C10B 0.023(2) 0.028(2) 0.038(2) -0.0138(18) 0.0024(17) -0.0025(16)
C11B 0.022(2) 0.029(2) 0.032(2) -0.0131(17) 0.0023(16) -0.0080(16)
C12B 0.027(2) 0.030(2) 0.034(2) -0.0127(18) 0.0006(17) -0.0042(17)
C13B 0.0207(19) 0.029(2) 0.033(2) -0.0152(17) -0.0008(16) -0.0024(16)
N1 0.0317(19) 0.039(2) 0.0306(19) -0.0158(16) -0.0021(15) -0.0010(16)
O1 0.133(3) 0.117(3) 0.075(2) -0.030(2) -0.015(2) -0.060(2)
O2 0.059(2) 0.0386(18) 0.0409(19) -0.0031(15) 0.0101(16) -0.0004(16)
O3 0.048(2) 0.067(2) 0.083(3) -0.052(2) 0.0131(18) -0.0238(18)
O11 0.052(2) 0.0326(18) 0.041(2) -0.0160(16) 0.0034(16) -0.0035(15)

loop_
_atom_type_symbol
_atom_type_description
_atom_type_scat_dispersion_real
_atom_type_scat_dispersion_imag
_atom_type_scat_source
C C 0.0033 0.0016 'International Tables Vol C Tables 4.2.6.8 and 6.1.1.4'
H H 0.0000 0.0000 'International Tables Vol C Tables 4.2.6.8 and 6.1.1.4'
N N 0.0061 0.0033 'International Tables Vol C Tables 4.2.6.8 and 6.1.1.4'
O O 0.0106 0.0060 'International Tables Vol C Tables 4.2.6.8 and 6.1.1.4'
Ag Ag -0.8971 1.1015 'International Tables Vol C Tables 4.2.6.8 and 6.1.1.4'

loop_
_geom_angle_atom_site_label_1
_geom_angle_atom_site_label_2
_geom_angle_atom_site_label_3
_geom_angle
_geom_angle_site_symmetry_1
_geom_angle_site_symmetry_3
_geom_angle_publ_flag
N4A AgA N4A 180.00 . 2_665 ?
C10A C1A C2A 115.9(4) . . ?
C10A C1A H1A 122.0 . . ?
C2A C1A H1A 122.0 . . ?
C3A C2A C1A 121.0(4) . . ?
C3A C2A H2A 119.5 . . ?
C1A C2A H2A 119.5 . . ?
N4A C3A C2A 123.1(4) . . ?
N4A C3A H3A 118.5 . . ?
C2A C3A H3A 118.5 . . ?
C11A N4A C3A 115.4(3) . . ?
C11A N4A AgA 116.3(3) . . ?
C3A N4A AgA 128.4(3) . . ?
C13A N5A C6A 114.7(4) . . ?
N5A C6A C7A 123.4(4) . . ?
N5A C6A H6A 118.3 . . ?
C7A C6A H6A 118.3 . . ?
C8A C7A C6A 119.9(4) . . ?
C8A C7A H7A 120.0 . . ?
C6A C7A H7A 120.0 . . ?
C7A C8A C12A 117.3(4) . . ?
C7A C8A H8A 121.3 . . ?
C12A C8A H8A 121.3 . . ?
O1A C9A C10A 128.1(4) . . ?
O1A C9A C12A 126.4(4) . . ?
C10A C9A C12A 105.4(3) . . ?
C1A C10A C11A 119.7(4) . . ?
C1A C10A C9A 132.5(4) . . ?
C11A C10A C9A 107.8(3) . . ?
N4A C11A C10A 124.9(4) . . ?
N4A C11A C13A 125.1(3) . . ?
C10A C11A C13A 110.0(3) . . ?
C8A C12A C13A 118.5(4) . . ?
C8A C12A C9A 133.3(4) . . ?
C13A C12A C9A 108.2(3) . . ?
N5A C13A C12A 126.0(4) . . ?
N5A C13A C11A 125.4(4) . . ?
C12A C13A C11A 108.6(3) . . ?
N4B AgB N4B 180.0 2_565 . ?
C10B C1B C2B 116.4(4) . . ?
C10B C1B H1B 121.8 . . ?
C2B C1B H1B 121.8 . . ?
C3B C2B C1B 120.9(4) . . ?
C3B C2B H2B 119.6 . . ?
C1B C2B H2B 119.6 . . ?
C2B C3B N4B 123.5(4) . . ?
C2B C3B H3B 118.2 . . ?
N4B C3B H3B 118.2 . . ?
C11B N4B C3B 115.0(4) . . ?
C11B N4B AgB 114.3(3) . . ?
C3B N4B AgB 130.5(3) . . ?
C13B N5B C6B 114.0(4) . . ?
N5B C6B C7B 124.2(4) . . ?
N5B C6B H6B 117.9 . . ?
C7B C6B H6B 117.9 . . ?
C6B C7B C8B 120.9(4) . . ?
C6B C7B H7B 119.5 . . ?
C8B C7B H7B 119.5 . . ?
C7B C8B C12B 115.6(4) . . ?
C7B C8B H8B 122.2 . . ?
C12B C8B H8B 122.2 . . ?
O1B C9B C12B 128.2(4) . . ?
O1B C9B C10B 126.7(4) . . ?
C12B C9B C10B 105.0(3) . . ?
C1B C10B C11B 119.0(4) . . ?
C1B C10B C9B 133.0(4) . . ?
C11B C10B C9B 108.0(3) . . ?
N4B C11B C10B 125.2(4) . . ?
N4B C11B C13B 125.5(4) . . ?
C10B C11B C13B 109.2(3) . . ?
C13B C12B C8B 119.6(4) . . ?
C13B C12B C9B 108.7(3) . . ?
C8B C12B C9B 131.7(4) . . ?
N5B C13B C12B 125.6(4) . . ?
N5B C13B C11B 125.5(4) . . ?
C12B C13B C11B 108.9(3) . . ?
O1 N1 O3 119.7(4) . . ?
O1 N1 O2 117.2(4) . . ?
O3 N1 O2 123.1(4) . . ?
H112 O11 H111 100(5) . . ?

loop_
_geom_bond_atom_site_label_1
_geom_bond_atom_site_label_2
_geom_bond_distance
_geom_bond_site_symmetry_2
_geom_bond_publ_flag
AgA N4A 2.180(3) . ?
AgA N4A 2.180(3) 2_665 ?
O1A C9A 1.210(5) . ?
C1A C10A 1.383(5) . ?
C1A C2A 1.395(6) . ?
C1A H1A 0.9500 . ?
C2A C3A 1.377(6) . ?
C2A H2A 0.9500 . ?
C3A N4A 1.353(5) . ?
C3A H3A 0.9500 . ?
N4A C11A 1.338(5) . ?
N5A C13A 1.324(5) . ?
N5A C6A 1.351(5) . ?
C6A C7A 1.393(6) . ?
C6A H6A 0.9500 . ?
C7A C8A 1.386(6) . ?
C7A H7A 0.9500 . ?
C8A C12A 1.371(6) . ?
C8A H8A 0.9500 . ?
C9A C10A 1.496(6) . ?
C9A C12A 1.498(6) . ?
C10A C11A 1.383(5) . ?
C11A C13A 1.465(5) . ?
C12A C13A 1.393(5) . ?
AgB N4B 2.201(4) 2_565 ?
AgB N4B 2.201(4) . ?
O1B C9B 1.211(5) . ?
C1B C10B 1.378(6) . ?
C1B C2B 1.391(6) . ?
C1B H1B 0.9500 . ?
C2B C3B 1.357(7) . ?
C2B H2B 0.9500 . ?
C3B N4B 1.358(6) . ?
C3B H3B 0.9500 . ?
N4B C11B 1.324(5) . ?
N5B C13B 1.327(5) . ?
N5B C6B 1.354(6) . ?
C6B C7B 1.368(7) . ?
C6B H6B 0.9500 . ?
C7B C8B 1.387(6) . ?
C7B H7B 0.9500 . ?
C8B C12B 1.381(6) . ?
C8B H8B 0.9500 . ?
C9B C12B 1.492(6) . ?
C9B C10B 1.504(6) . ?
C10B C11B 1.389(5) . ?
C11B C13B 1.471(5) . ?
C12B C13B 1.386(6) . ?
N1 O1 1.209(5) . ?
N1 O3 1.219(4) . ?
N1 O2 1.237(4) . ?
O11 H112 0.83(6) . ?
O11 H111 0.84(5) . ?

loop_
_geom_hbond_atom_site_label_D
_geom_hbond_atom_site_label_H
_geom_hbond_atom_site_label_A
_geom_hbond_distance_DH
_geom_hbond_distance_HA
_geom_hbond_distance_DA
_geom_hbond_angle_DHA
_geom_hbond_site_symmetry_A
O11 H111 O1 0.84(5) 2.36(6) 3.103(6) 148(5) .
O11 H111 O2 0.84(5) 2.17(6) 2.952(5) 155(5) .
O11 H112 O1A 0.83(6) 2.11(6) 2.924(5) 166(5) 1_546
C1A H1A O1 0.95 2.55 3.311(6) 137.2 1_564
C1B H1B O2 0.95 2.53 3.192(5) 126.7 1_465
C2A H2A O1B 0.95 2.58 3.212(5) 124.6 1_654
C2B H2B O2 0.95 2.50 3.167(5) 127.1 2_565
C3A H3A O3 0.95 2.44 3.259(6) 144.2 2_655
C3B H3B O11 0.95 2.54 3.399(6) 151.2 2_565
C6A H6A O3 0.95 2.55 3.495(6) 173.9 1_565
C6B H6B O11 0.95 2.46 3.393(6) 168.3 .
C8B H8B O1 0.95 2.49 3.131(7) 125.2 2_556

loop_
_geom_torsion_atom_site_label_1
_geom_torsion_atom_site_label_2
_geom_torsion_atom_site_label_3
_geom_torsion_atom_site_label_4
_geom_torsion
_geom_torsion_site_symmetry_1
_geom_torsion_site_symmetry_2
_geom_torsion_site_symmetry_3
_geom_torsion_site_symmetry_4
_geom_torsion_publ_flag
C10A C1A C2A C3A -1.2(6) . . . . ?
C1A C2A C3A N4A 1.5(6) . . . . ?
C2A C3A N4A C11A -0.2(5) . . . . ?
C2A C3A N4A AgA -180.0(3) . . . . ?
N4A AgA N4A C11A -4(35) 2_665 . . . ?
N4A AgA N4A C3A 176(35) 2_665 . . . ?
C13A N5A C6A C7A 0.5(6) . . . . ?
N5A C6A C7A C8A 0.2(7) . . . . ?
C6A C7A C8A C12A -0.7(6) . . . . ?
C2A C1A C10A C11A -0.4(5) . . . . ?
C2A C1A C10A C9A -180.0(4) . . . . ?
O1A C9A C10A C1A -1.3(7) . . . . ?
C12A C9A C10A C1A 177.0(4) . . . . ?
O1A C9A C10A C11A 179.0(4) . . . . ?
C12A C9A C10A C11A -2.7(4) . . . . ?
C3A N4A C11A C10A -1.5(5) . . . . ?
AgA N4A C11A C10A 178.3(3) . . . . ?
C3A N4A C11A C13A 177.5(3) . . . . ?
AgA N4A C11A C13A -2.6(5) . . . . ?
C1A C10A C11A N4A 1.8(6) . . . . ?
C9A C10A C11A N4A -178.5(3) . . . . ?
C1A C10A C11A C13A -177.4(3) . . . . ?
C9A C10A C11A C13A 2.3(4) . . . . ?
C7A C8A C12A C13A 0.3(6) . . . . ?
C7A C8A C12A C9A -179.7(4) . . . . ?
O1A C9A C12A C8A 0.4(7) . . . . ?
C10A C9A C12A C8A -178.0(4) . . . . ?
O1A C9A C12A C13A -179.6(4) . . . . ?
C10A C9A C12A C13A 2.0(4) . . . . ?
C6A N5A C13A C12A -0.9(5) . . . . ?
C6A N5A C13A C11A -179.5(4) . . . . ?
C8A C12A C13A N5A 0.5(6) . . . . ?
C9A C12A C13A N5A -179.5(3) . . . . ?
C8A C12A C13A C11A 179.3(3) . . . . ?
C9A C12A C13A C11A -0.7(4) . . . . ?
N4A C11A C13A N5A -1.4(6) . . . . ?
C10A C11A C13A N5A 177.8(3) . . . . ?
N4A C11A C13A C12A 179.8(3) . . . . ?
C10A C11A C13A C12A -1.1(4) . . . . ?
C10B C1B C2B C3B 0.0(6) . . . . ?
C1B C2B C3B N4B 1.0(7) . . . . ?
C2B C3B N4B C11B -1.1(6) . . . . ?
C2B C3B N4B AgB -175.4(3) . . . . ?
N4B AgB N4B C11B 50(5) 2_565 . . . ?
N4B AgB N4B C3B -136(5) 2_565 . . . ?
C13B N5B C6B C7B 0.1(6) . . . . ?
N5B C6B C7B C8B -0.9(7) . . . . ?
C6B C7B C8B C12B 0.6(6) . . . . ?
C2B C1B C10B C11B -0.9(6) . . . . ?
C2B C1B C10B C9B 179.2(4) . . . . ?
O1B C9B C10B C1B -4.1(7) . . . . ?
C12B C9B C10B C1B 177.3(4) . . . . ?
O1B C9B C10B C11B 176.0(4) . . . . ?
C12B C9B C10B C11B -2.7(4) . . . . ?
C3B N4B C11B C10B 0.1(6) . . . . ?
AgB N4B C11B C10B 175.4(3) . . . . ?
C3B N4B C11B C13B 178.8(4) . . . . ?
AgB N4B C11B C13B -5.9(5) . . . . ?
C1B C10B C11B N4B 0.9(6) . . . . ?
C9B C10B C11B N4B -179.2(3) . . . . ?
C1B C10B C11B C13B -178.0(3) . . . . ?
C9B C10B C11B C13B 1.9(4) . . . . ?
C7B C8B C12B C13B 0.4(6) . . . . ?
C7B C8B C12B C9B 179.1(4) . . . . ?
O1B C9B C12B C13B -176.2(4) . . . . ?
C10B C9B C12B C13B 2.5(4) . . . . ?
O1B C9B C12B C8B 5.1(7) . . . . ?
C10B C9B C12B C8B -176.3(4) . . . . ?
C6B N5B C13B C12B 1.0(6) . . . . ?
C6B N5B C13B C11B -177.7(3) . . . . ?
C8B C12B C13B N5B -1.3(6) . . . . ?
C9B C12B C13B N5B 179.7(4) . . . . ?
C8B C12B C13B C11B 177.6(3) . . . . ?
C9B C12B C13B C11B -1.4(4) . . . . ?
N4B C11B C13B N5B -0.3(6) . . . . ?
C10B C11B C13B N5B 178.5(3) . . . . ?
N4B C11B C13B C12B -179.3(4) . . . . ?
C10B C11B C13B C12B -0.4(4) . . . . ?
